data_7125189
loop_
_publ_author_name
'Colin-Molina, Abraham'
'P\'erez-Estrada, Salvador'
'Roa, Arian E.'
'Villagrana-Garcia, Alvin'
'Hern\'andez-Ortega, Sim\'on'
'Rodr\'iguez, Mario'
'Brown, Stuart E.'
'Rodr\'iguez-Molina, Braulio'

_publ_section_title
;
 Isotropic rotation in amphidynamic crystals of stacked carbazole-based
 rotors featuring halogen-bonded stators.
;
_journal_issue 87
_journal_name_full 'Chemical communications (Cambridge, England)'
_journal_page_first 12833
_journal_page_last 12836
_journal_paper_doi 10.1039/c6cc07379d
_journal_volume 52
_journal_year 2016
_chemical_formula_moiety 'C30 H16 Br4 N2'
_chemical_formula_sum 'C30 H16 Br4 N2'
_chemical_formula_weight 724.09
_space_group_crystal_system monoclinic
_space_group_IT_number 15
_space_group_name_Hall '-C 2yc'
_space_group_name_H-M_alt 'C 1 2/c 1'
_atom_sites_solution_hydrogens geom
_audit_creation_method SHELXL-2014/7
_audit_update_record
;
2016-05-18 deposited with the CCDC.
2016-09-26 downloaded from the CCDC.
;
_cell_angle_alpha 90
_cell_angle_beta 101.0626(14)
_cell_angle_gamma 90
_cell_formula_units_Z 4
_cell_length_a 28.6436(14)
_cell_length_b 3.9085(2)
_cell_length_c 22.0408(10)
_cell_measurement_reflns_used 9973
_cell_measurement_temperature 180(2)
_cell_measurement_theta_max 25.30
_cell_measurement_theta_min 2.59
_cell_volume 2421.7(2)
_computing_cell_refinement 'APEX3 v2016.1 (Bruker, 2014)'
_computing_data_collection 'APEX3 v2016.1 (Bruker, 2014)'
_computing_data_reduction 'SAINT V8.37A  (Bruker, 2014)'
_computing_molecular_graphics 'XP V 5.1 (Bruker, 1998)'
_computing_structure_refinement 'SHELXL-2014/7 (Sheldrick, 2014)'
_computing_structure_solution 'SHELXS-2014 (Bruker, 2014)'
_diffrn_ambient_temperature 180(2)
_diffrn_detector_area_resol_mean 52.0833
_diffrn_measured_fraction_theta_full 0.998
_diffrn_measured_fraction_theta_max 0.997
_diffrn_measurement_device_type 'Bruker D8 Venture \k-geometry diffractometer 208039-01'
_diffrn_measurement_method '\f and \w scans'
_diffrn_radiation_type MoK\a
_diffrn_radiation_wavelength 0.71073
_diffrn_reflns_av_R_equivalents 0.0700
_diffrn_reflns_av_unetI/netI 0.0472
_diffrn_reflns_Laue_measured_fraction_full 0.998
_diffrn_reflns_Laue_measured_fraction_max 0.997
_diffrn_reflns_limit_h_max 34
_diffrn_reflns_limit_h_min -34
_diffrn_reflns_limit_k_max 4
_diffrn_reflns_limit_k_min -4
_diffrn_reflns_limit_l_max 26
_diffrn_reflns_limit_l_min -26
_diffrn_reflns_number 15906
_diffrn_reflns_point_group_measured_fraction_full 0.998
_diffrn_reflns_point_group_measured_fraction_max 0.997
_diffrn_reflns_theta_full 25.242
_diffrn_reflns_theta_max 25.318
_diffrn_reflns_theta_min 2.587
_diffrn_source 'micro-focus X-ray source'
_exptl_absorpt_coefficient_mu 6.672
_exptl_absorpt_correction_T_max 0.7452
_exptl_absorpt_correction_T_min 0.6195
_exptl_absorpt_correction_type multi-scan
_exptl_absorpt_process_details 'SADABS-2014/5 - Bruker AXS (Bruker, 2014)'
_exptl_crystal_colour colourless
_exptl_crystal_density_diffrn 1.986
_exptl_crystal_description Prism
_exptl_crystal_F_000 1400
_exptl_crystal_size_max 0.324
_exptl_crystal_size_mid 0.058
_exptl_crystal_size_min 0.056
_refine_diff_density_max 0.684
_refine_diff_density_min -0.750
_refine_diff_density_rms 0.174
_refine_ls_extinction_method none
_refine_ls_goodness_of_fit_ref 1.252
_refine_ls_hydrogen_treatment constr
_refine_ls_matrix_type full
_refine_ls_number_parameters 163
_refine_ls_number_reflns 2208
_refine_ls_number_restraints 0
_refine_ls_restrained_S_all 1.252
_refine_ls_R_factor_all 0.0835
_refine_ls_R_factor_gt 0.0580
_refine_ls_shift/su_max 0.001
_refine_ls_shift/su_mean 0.000
_refine_ls_structure_factor_coef Fsqd
_refine_ls_weighting_details 'w=1/[\s^2^(Fo^2^)+(0.0100P)^2^+36.7816P] where P=(Fo^2^+2Fc^2^)/3'
_refine_ls_weighting_scheme calc
_refine_ls_wR_factor_gt 0.0926
_refine_ls_wR_factor_ref 0.1018
_reflns_Friedel_coverage 0.000
_reflns_number_gt 1672
_reflns_number_total 2208
_reflns_threshold_expression 'I > 2\s(I)'
_cod_data_source_file c6cc07379d2.cif
_cod_data_source_block 221RMB16
_cod_original_sg_symbol_H-M 'C 2/c'
_cod_database_code 7125189
_shelx_shelxl_version_number 2014/7
_shelx_space_group_comment
; 
The symmetry employed for this shelxl refinement is uniquely defined 
by the following loop, which should always be used as a source of 
symmetry information in preference to the above space-group names. 
They are only intended as comments. 
;
_shelx_estimated_absorpt_t_min 0.221
_shelx_estimated_absorpt_t_max 0.706

loop_
_space_group_symop_operation_xyz
'x, y, z'
'-x, y, -z+1/2'
'x+1/2, y+1/2, z'
'-x+1/2, y+1/2, -z+1/2'
'-x, -y, -z'
'x, -y, z-1/2'
'-x+1/2, -y+1/2, -z'
'x+1/2, -y+1/2, z-1/2'

loop_
_atom_site_label
_atom_site_type_symbol
_atom_site_fract_x
_atom_site_fract_y
_atom_site_fract_z
_atom_site_U_iso_or_equiv
_atom_site_adp_type
_atom_site_occupancy
_atom_site_site_symmetry_order
_atom_site_calc_flag
_atom_site_refinement_flags_posn
_atom_site_refinement_flags_adp
Br1 Br 0.85557(2) 0.2650(2) 0.37298(3) 0.0363(2) Uani 1 1 d . .
Br2 Br 1.02719(2) -0.3832(2) 0.11030(3) 0.0320(2) Uani 1 1 d . .
C1 C 0.7943(2) 0.3568(17) 0.1879(3) 0.0197(15) Uani 1 1 d . .
H1 H 0.7649 0.4362 0.1645 0.024 Uiso 1 1 calc R U
C2 C 0.8035(2) 0.3702(17) 0.2519(3) 0.0198(15) Uani 1 1 d . .
H2 H 0.7804 0.4622 0.2729 0.024 Uiso 1 1 calc R U
C3 C 0.8464(2) 0.2503(18) 0.2856(3) 0.0213(15) Uani 1 1 d . .
C4 C 0.8818(2) 0.1231(18) 0.2576(3) 0.0204(15) Uani 1 1 d . .
H4 H 0.9112 0.0475 0.2813 0.024 Uiso 1 1 calc R U
C4A C 0.8729(2) 0.1088(17) 0.1935(3) 0.0156(14) Uani 1 1 d . .
C4B C 0.90187(19) 0.0025(17) 0.1497(3) 0.0165(14) Uani 1 1 d . .
C5 C 0.9474(2) -0.1332(18) 0.1559(3) 0.0234(16) Uani 1 1 d . .
H5 H 0.9662 -0.1742 0.1956 0.028 Uiso 1 1 calc R U
C6 C 0.9646(2) -0.2074(18) 0.1029(3) 0.0240(16) Uani 1 1 d . .
C7 C 0.9376(2) -0.1498(18) 0.0446(3) 0.0256(16) Uani 1 1 d . .
H7 H 0.9504 -0.2038 0.0091 0.031 Uiso 1 1 calc R U
C8 C 0.8923(2) -0.0153(19) 0.0374(3) 0.0255(16) Uani 1 1 d . .
H8 H 0.8739 0.0269 -0.0026 0.031 Uiso 1 1 calc R U
C8A C 0.8745(2) 0.0562(17) 0.0902(3) 0.0169(14) Uani 1 1 d . .
N9 N 0.83009(16) 0.1864(15) 0.0962(2) 0.0203(13) Uani 1 1 d . .
C9A C 0.8294(2) 0.2234(18) 0.1591(3) 0.0184(14) Uani 1 1 d . .
C10 C 0.7896(2) 0.2243(18) 0.0478(3) 0.0193(15) Uani 1 1 d . .
C11 C 0.7932(2) 0.3852(18) -0.0070(3) 0.0209(15) Uani 1 1 d . .
H11 H 0.8229 0.4762 -0.0123 0.025 Uiso 1 1 calc R U
C12 C 0.7538(2) 0.4142(19) -0.0542(3) 0.0221(15) Uani 1 1 d . .
H12 H 0.7565 0.5299 -0.0913 0.026 Uiso 1 1 calc R U

loop_
_atom_site_aniso_label
_atom_site_aniso_U_11
_atom_site_aniso_U_22
_atom_site_aniso_U_33
_atom_site_aniso_U_23
_atom_site_aniso_U_13
_atom_site_aniso_U_12
Br1 0.0338(4) 0.0576(6) 0.0184(3) -0.0012(4) 0.0074(3) 0.0055(4)
Br2 0.0192(3) 0.0360(5) 0.0418(4) -0.0081(4) 0.0083(3) 0.0044(3)
C1 0.016(3) 0.022(4) 0.020(3) 0.005(3) 0.000(3) -0.001(3)
C2 0.015(3) 0.021(4) 0.028(4) 0.000(3) 0.016(3) 0.000(3)
C3 0.022(3) 0.024(4) 0.018(3) -0.004(3) 0.005(3) 0.000(3)
C4 0.021(3) 0.021(4) 0.019(3) -0.002(3) 0.003(3) -0.001(3)
C4A 0.017(3) 0.014(4) 0.016(3) 0.002(3) 0.003(2) -0.002(3)
C4B 0.007(3) 0.022(4) 0.018(3) -0.001(3) -0.003(2) -0.003(3)
C5 0.022(3) 0.022(4) 0.024(4) 0.004(3) -0.001(3) -0.002(3)
C6 0.023(3) 0.021(4) 0.029(4) -0.005(3) 0.004(3) -0.001(3)
C7 0.025(3) 0.028(4) 0.028(4) -0.005(3) 0.016(3) -0.009(3)
C8 0.022(3) 0.036(5) 0.018(3) 0.001(3) 0.003(3) -0.004(3)
C8A 0.019(3) 0.019(4) 0.015(3) -0.004(3) 0.010(3) -0.004(3)
N9 0.014(3) 0.030(4) 0.015(3) -0.005(3) -0.002(2) 0.001(2)
C9A 0.016(3) 0.020(4) 0.018(3) -0.001(3) 0.002(2) -0.005(3)
C10 0.019(3) 0.024(4) 0.015(3) -0.001(3) 0.003(2) 0.002(3)
C11 0.013(3) 0.024(4) 0.025(4) -0.003(3) 0.001(3) 0.000(3)
C12 0.021(3) 0.030(4) 0.017(3) 0.002(3) 0.006(3) -0.005(3)

loop_
_atom_type_symbol
_atom_type_description
_atom_type_scat_dispersion_real
_atom_type_scat_dispersion_imag
_atom_type_scat_source
C C 0.0033 0.0016 'International Tables Vol C Tables 4.2.6.8 and 6.1.1.4'
H H 0.0000 0.0000 'International Tables Vol C Tables 4.2.6.8 and 6.1.1.4'
N N 0.0061 0.0033 'International Tables Vol C Tables 4.2.6.8 and 6.1.1.4'
Br Br -0.2901 2.4595 'International Tables Vol C Tables 4.2.6.8 and 6.1.1.4'

loop_
_geom_angle_atom_site_label_1
_geom_angle_atom_site_label_2
_geom_angle_atom_site_label_3
_geom_angle
_geom_angle_site_symmetry_1
_geom_angle_site_symmetry_3
C2 C1 C9A 117.8(5) . .
C2 C1 H1 121.1 . .
C9A C1 H1 121.1 . .
C1 C2 C3 120.6(5) . .
C1 C2 H2 119.7 . .
C3 C2 H2 119.7 . .
C4 C3 C2 122.2(6) . .
C4 C3 Br1 119.8(5) . .
C2 C3 Br1 118.0(4) . .
C3 C4 C4A 117.7(6) . .
C3 C4 H4 121.1 . .
C4A C4 H4 121.1 . .
C4 C4A C9A 120.5(5) . .
C4 C4A C4B 132.4(5) . .
C9A C4A C4B 107.1(5) . .
C5 C4B C8A 119.4(6) . .
C5 C4B C4A 133.7(5) . .
C8A C4B C4A 106.9(5) . .
C6 C5 C4B 118.5(6) . .
C6 C5 H5 120.7 . .
C4B C5 H5 120.7 . .
C5 C6 C7 121.4(6) . .
C5 C6 Br2 119.2(5) . .
C7 C6 Br2 119.3(5) . .
C8 C7 C6 121.0(6) . .
C8 C7 H7 119.5 . .
C6 C7 H7 119.5 . .
C7 C8 C8A 117.9(6) . .
C7 C8 H8 121.0 . .
C8A C8 H8 121.0 . .
C8 C8A N9 129.8(6) . .
C8 C8A C4B 121.6(6) . .
N9 C8A C4B 108.6(5) . .
C9A N9 C8A 108.6(5) . .
C9A N9 C10 124.5(5) . .
C8A N9 C10 126.3(5) . .
C1 C9A N9 129.9(5) . .
C1 C9A C4A 121.3(5) . .
N9 C9A C4A 108.8(5) . .
C11 C10 C12 119.0(5) . 7_655
C11 C10 N9 120.9(5) . .
C12 C10 N9 120.0(6) 7_655 .
C10 C11 C12 120.4(6) . .
C10 C11 H11 119.8 . .
C12 C11 H11 119.8 . .
C11 C12 C10 120.6(6) . 7_655
C11 C12 H12 119.7 . .
C10 C12 H12 119.7 7_655 .

loop_
_geom_bond_atom_site_label_1
_geom_bond_atom_site_label_2
_geom_bond_distance
_geom_bond_site_symmetry_2
Br1 C3 1.894(6) .
Br2 C6 1.896(6) .
C1 C2 1.385(8) .
C1 C9A 1.388(8) .
C1 H1 0.9500 .
C2 C3 1.390(8) .
C2 H2 0.9500 .
C3 C4 1.376(8) .
C4 C4A 1.387(8) .
C4 H4 0.9500 .
C4A C9A 1.403(8) .
C4A C4B 1.449(8) .
C4B C5 1.390(8) .
C4B C8A 1.409(8) .
C5 C6 1.383(9) .
C5 H5 0.9500 .
C6 C7 1.386(9) .
C7 C8 1.379(9) .
C7 H7 0.9500 .
C8 C8A 1.386(8) .
C8 H8 0.9500 .
C8A N9 1.401(7) .
N9 C9A 1.398(7) .
N9 C10 1.424(7) .
C10 C11 1.384(9) .
C10 C12 1.387(8) 7_655
C11 C12 1.385(8) .
C11 H11 0.9500 .
C12 C10 1.388(8) 7_655
C12 H12 0.9500 .

loop_
_geom_hbond_atom_site_label_D
_geom_hbond_atom_site_label_H
_geom_hbond_atom_site_label_A
_geom_hbond_distance_DH
_geom_hbond_distance_HA
_geom_hbond_distance_DA
_geom_hbond_angle_DHA
_geom_hbond_site_symmetry_A
C8 H8 Br1 0.95 2.92 3.704(6) 140.3 6
C11 H11 Br1 0.95 3.03 3.724(6) 130.9 6_565
